data_4032239
loop_
_publ_author_name
'Eliseeva, Alexandra I.'
'Nesterenko, Olga O.'
'Slepukhin, Pavel A.'
'Benassi, Enrico'
'Belskaya, Nataliya P.'

_publ_section_title
;
 Synthesis and Fluorescent Behaviour of
 2-Aryl-4,5-dihydro-1H-1,2,4-triazoles.
;
_journal_issue 1
_journal_name_full 'The Journal of organic chemistry'
_journal_page_first 86
_journal_page_last 100
_journal_paper_doi 10.1021/acs.joc.6b02144
_journal_volume 82
_journal_year 2017
_chemical_formula_moiety 'C16 H18 Cl N3 O5'
_chemical_formula_sum 'C16 H18 Cl N3 O5'
_chemical_formula_weight 367.78
_chemical_name_systematic
;
 ? 
;
_space_group_crystal_system monoclinic
_space_group_IT_number 14
_space_group_name_Hall '-P 2ybc'
_space_group_name_H-M_alt 'P 1 21/c 1'
_symmetry_space_group_name_Hall '-P 2ybc'
_symmetry_space_group_name_H-M 'P 1 21/c 1'
_atom_sites_solution_hydrogens geom
_atom_sites_solution_primary iterative
_atom_sites_solution_secondary difmap
_audit_creation_date 2016-04-11
_audit_creation_method
;
  Olex2 1.2-ac2
  (compiled 2012.03.27 svn.r2268, GUI svn.r4156)
;
_cell_angle_alpha 90.00
_cell_angle_beta 92.563(6)
_cell_angle_gamma 90.00
_cell_formula_units_Z 4
_cell_length_a 10.4037(6)
_cell_length_b 8.6319(4)
_cell_length_c 19.9954(14)
_cell_measurement_reflns_used 1592
_cell_measurement_temperature 295(2)
_cell_measurement_theta_max 29.0540
_cell_measurement_theta_min 2.5810
_cell_volume 1793.86(18)
_computing_cell_refinement
;
CrysAlisPro, Agilent Technologies,
Version 1.171.36.28 (release 01-02-2013 CrysAlis171 .NET)
(compiled Feb  1 2013,16:14:44)
;
_computing_data_collection
;
CrysAlisPro, Agilent Technologies,
Version 1.171.36.28 (release 01-02-2013 CrysAlis171 .NET)
(compiled Feb  1 2013,16:14:44)
;
_computing_data_reduction
;
CrysAlisPro, Agilent Technologies,
Version 1.171.36.28 (release 01-02-2013 CrysAlis171 .NET)
(compiled Feb  1 2013,16:14:44)
;
_computing_molecular_graphics
;
O. V. Dolomanov, L. J. Bourhis, R. J. Gildea, J. A. K. Howard and H. Puschmann,
OLEX2: a complete structure solution, refinement and analysis program.
J. Appl. Cryst. (2009). 42, 339-341.
;
_computing_publication_material
;
O. V. Dolomanov, L. J. Bourhis, R. J. Gildea, J. A. K. Howard and H. Puschmann,
OLEX2: a complete structure solution, refinement and analysis program.
J. Appl. Cryst. (2009). 42, 339-341.
;
_computing_structure_refinement
;
SHELXL, G.M. Sheldrick, Acta Cryst.
(2008). A64, 112-122
;
_computing_structure_solution 'J. Appl. Cryst. (2007) 40, 786-790'
_diffrn_ambient_temperature 295(2)
_diffrn_detector_area_resol_mean 15.9555
_diffrn_measured_fraction_theta_full 0.9994
_diffrn_measured_fraction_theta_max 0.8795
_diffrn_measurement_details
;
#__ type_ start__ end____ width___ exp.time_
  1 omega  -18.00   17.00   1.0000   90.5000
omega____ theta____ kappa____ phi______ frames
    -      -20.7924  -99.0000  -30.0000 35

#__ type_ start__ end____ width___ exp.time_
  2 omega    6.00   87.00   1.0000   90.5000
omega____ theta____ kappa____ phi______ frames
    -       23.2924   57.0000 -150.0000 81

#__ type_ start__ end____ width___ exp.time_
  3 omega  -20.00   96.00   1.0000   90.5000
omega____ theta____ kappa____ phi______ frames
    -       23.2924   19.0000  -30.0000 116
;
_diffrn_measurement_device_type 'Xcalibur, Eos'
_diffrn_measurement_method '\w scans'
_diffrn_orient_matrix_UB_11 0.0462840000
_diffrn_orient_matrix_UB_12 0.0037579000
_diffrn_orient_matrix_UB_13 0.0270974000
_diffrn_orient_matrix_UB_21 0.0484483000
_diffrn_orient_matrix_UB_22 -0.0245846000
_diffrn_orient_matrix_UB_23 -0.0214891000
_diffrn_orient_matrix_UB_31 0.0129527000
_diffrn_orient_matrix_UB_32 0.0783173000
_diffrn_orient_matrix_UB_33 -0.0080579000
_diffrn_radiation_monochromator graphite
_diffrn_radiation_type 'Mo K\a'
_diffrn_radiation_wavelength 0.7107
_diffrn_reflns_av_R_equivalents 0.0446
_diffrn_reflns_av_unetI/netI 0.1001
_diffrn_reflns_limit_h_max 14
_diffrn_reflns_limit_h_min -12
_diffrn_reflns_limit_k_max 6
_diffrn_reflns_limit_k_min -12
_diffrn_reflns_limit_l_max 28
_diffrn_reflns_limit_l_min -27
_diffrn_reflns_number 9099
_diffrn_reflns_theta_full 26.00
_diffrn_reflns_theta_max 30.74
_diffrn_reflns_theta_min 2.57
_diffrn_source 'Enhance (Mo) X-ray Source'
_exptl_absorpt_coefficient_mu 0.244
_exptl_absorpt_correction_T_max 1.00000
_exptl_absorpt_correction_T_min 0.90288
_exptl_absorpt_correction_type multi-scan
_exptl_absorpt_process_details
;
CrysAlisPro, Agilent Technologies,
Version 1.171.36.28 (release 01-02-2013 CrysAlis171 .NET)
(compiled Feb  1 2013,16:14:44)
Empirical absorption correction using spherical harmonics,
 implemented in SCALE3 ABSPACK scaling algorithm.
;
_exptl_crystal_colour 'clear colourless'
_exptl_crystal_colour_lustre clear
_exptl_crystal_colour_primary colourless
_exptl_crystal_density_diffrn 1.362
_exptl_crystal_density_method 'not measured'
_exptl_crystal_description plank
_exptl_crystal_F_000 768
_exptl_crystal_size_max 0.25
_exptl_crystal_size_mid 0.2
_exptl_crystal_size_min 0.15
_refine_diff_density_max 0.272
_refine_diff_density_min -0.269
_refine_diff_density_rms 0.048
_refine_ls_extinction_coef 0.0039(11)
_refine_ls_extinction_expression Fc^*^=kFc[1+0.001xFc^2^\l^3^/sin(2\q)]^-1/4^
_refine_ls_extinction_method SHELXL
_refine_ls_goodness_of_fit_ref 1.004
_refine_ls_hydrogen_treatment mixed
_refine_ls_matrix_type full
_refine_ls_number_parameters 231
_refine_ls_number_reflns 4888
_refine_ls_number_restraints 0
_refine_ls_restrained_S_all 1.004
_refine_ls_R_factor_all 0.1459
_refine_ls_R_factor_gt 0.0585
_refine_ls_shift/su_max 0.003
_refine_ls_shift/su_mean 0.000
_refine_ls_structure_factor_coef Fsqd
_refine_ls_weighting_details 'calc w=1/[\s^2^(Fo^2^)+(0.0450P)^2^+0.0000P] where P=(Fo^2^+2Fc^2^)/3'
_refine_ls_weighting_scheme calc
_refine_ls_wR_factor_gt 0.1226
_refine_ls_wR_factor_ref 0.1605
_reflns_number_gt 2088
_reflns_number_total 4888
_reflns_threshold_expression >2sigma(I)
_cod_data_source_file jo6b02144_si_002.cif
_cod_data_source_block exp_910
_cod_original_cell_volume 1793.86(19)
_cod_database_code 4032239
_reflns_odcompleteness_completeness 99.94
_reflns_odcompleteness_iscentric 1
_reflns_odcompleteness_theta 28.22

loop_
_space_group_symop_id
_space_group_symop_operation_xyz
1 'x, y, z'
2 '-x, y+1/2, -z+1/2'
3 '-x, -y, -z'
4 'x, -y-1/2, z-1/2'

loop_
_atom_site_label
_atom_site_type_symbol
_atom_site_fract_x
_atom_site_fract_y
_atom_site_fract_z
_atom_site_U_iso_or_equiv
_atom_site_adp_type
_atom_site_occupancy
_atom_site_symmetry_multiplicity
_atom_site_calc_flag
_atom_site_refinement_flags
Cl1 Cl 0.98808(8) 0.66759(12) 0.43494(6) 0.1151(4) Uani 1 1 d .
O4 O 0.80501(19) 0.50408(18) 0.31848(10) 0.0735(6) Uani 1 1 d .
N1 N 0.70095(17) 0.69727(19) 0.41278(10) 0.0427(5) Uani 1 1 d .
N2 N 0.57253(18) 0.65133(19) 0.41888(10) 0.0452(5) Uani 1 1 d .
O2 O 0.74605(17) 1.15559(18) 0.39578(10) 0.0629(5) Uani 1 1 d .
O5 O 0.8924(2) 0.7033(2) 0.26834(13) 0.1047(9) Uani 1 1 d .
O1 O 0.56584(18) 1.02064(19) 0.37872(11) 0.0716(6) Uani 1 1 d .
O3 O 0.3259(2) 0.6445(3) 0.29552(14) 0.1045(8) Uani 1 1 d .
N4 N 0.5967(2) 0.7207(2) 0.31233(11) 0.0570(6) Uani 1 1 d .
C11 C 0.6793(2) 1.0326(3) 0.37349(12) 0.0489(6) Uani 1 1 d .
C13 C 0.7558(2) 0.7708(2) 0.47098(12) 0.0447(6) Uani 1 1 d .
C3 C 0.5176(2) 0.6652(2) 0.36036(13) 0.0475(6) Uani 1 1 d .
C5 C 0.7228(2) 0.7531(2) 0.34385(12) 0.0471(6) Uani 1 1 d .
C10 C 0.7659(2) 0.9220(2) 0.34020(12) 0.0506(6) Uani 1 1 d .
H10A H 0.8517 0.9309 0.3609 0.061 Uiso 1 1 calc R
H10B H 0.7708 0.9512 0.2935 0.061 Uiso 1 1 calc R
C8 C 0.8191(3) 0.6529(3) 0.30685(14) 0.0621(8) Uani 1 1 d .
C14 C 0.6798(3) 0.8484(3) 0.51484(13) 0.0570(7) Uani 1 1 d .
H14 H 0.5918 0.8566 0.5051 0.068 Uiso 1 1 calc R
C6 C 0.3815(3) 0.6195(3) 0.34889(17) 0.0654(8) Uani 1 1 d .
C9 C 0.8918(3) 0.4001(3) 0.28566(17) 0.0922(11) Uani 1 1 d .
H9A H 0.8730 0.4019 0.2382 0.138 Uiso 1 1 calc R
H9B H 0.8808 0.2967 0.3022 0.138 Uiso 1 1 calc R
H9C H 0.9790 0.4328 0.2948 0.138 Uiso 1 1 calc R
C15 C 0.7317(3) 0.9139(4) 0.57259(15) 0.0795(9) Uani 1 1 d .
H15 H 0.6784 0.9641 0.6018 0.095 Uiso 1 1 calc R
C1 C 0.5627(4) 0.7685(4) 0.24488(16) 0.1066(13) Uani 1 1 d .
H1A H 0.5158 0.6870 0.2221 0.160 Uiso 1 1 calc R
H1B H 0.6395 0.7905 0.2218 0.160 Uiso 1 1 calc R
H1C H 0.5102 0.8598 0.2458 0.160 Uiso 1 1 calc R
C18 C 0.8862(3) 0.7635(3) 0.48675(15) 0.0680(8) Uani 1 1 d .
C7 C 0.3185(3) 0.5371(4) 0.40383(18) 0.0969(11) Uani 1 1 d .
H7A H 0.2529 0.6019 0.4212 0.145 Uiso 1 1 calc R
H7B H 0.3815 0.5133 0.4389 0.145 Uiso 1 1 calc R
H7C H 0.2805 0.4428 0.3869 0.145 Uiso 1 1 calc R
C16 C 0.8611(4) 0.9057(5) 0.58736(18) 0.0984(12) Uani 1 1 d .
H16 H 0.8962 0.9505 0.6263 0.118 Uiso 1 1 calc R
C17 C 0.9379(3) 0.8312(4) 0.54429(19) 0.0963(11) Uani 1 1 d .
H17 H 1.0261 0.8259 0.5538 0.116 Uiso 1 1 calc R
C12 C 0.6721(3) 1.2753(3) 0.42710(17) 0.0851(10) Uani 1 1 d .
H12A H 0.5992 1.3021 0.3983 0.128 Uiso 1 1 calc R
H12B H 0.7250 1.3652 0.4348 0.128 Uiso 1 1 calc R
H12C H 0.6429 1.2380 0.4690 0.128 Uiso 1 1 calc R

loop_
_atom_site_aniso_label
_atom_site_aniso_U_11
_atom_site_aniso_U_22
_atom_site_aniso_U_33
_atom_site_aniso_U_23
_atom_site_aniso_U_13
_atom_site_aniso_U_12
Cl1 0.0504(5) 0.1676(9) 0.1269(9) -0.0372(7) 0.0000(5) 0.0362(5)
O4 0.0897(15) 0.0470(10) 0.0874(15) -0.0050(9) 0.0453(12) 0.0028(9)
N1 0.0343(10) 0.0491(10) 0.0450(12) 0.0020(9) 0.0062(9) -0.0024(8)
N2 0.0375(10) 0.0483(10) 0.0504(13) 0.0005(9) 0.0077(9) -0.0053(9)
O2 0.0586(12) 0.0524(9) 0.0783(14) -0.0108(9) 0.0092(10) -0.0038(9)
O5 0.127(2) 0.0712(13) 0.124(2) 0.0023(12) 0.0880(17) -0.0038(12)
O1 0.0461(11) 0.0648(10) 0.1037(17) -0.0063(11) 0.0024(10) 0.0065(9)
O3 0.0736(16) 0.1207(17) 0.115(2) -0.0024(16) -0.0373(15) -0.0053(13)
N4 0.0649(15) 0.0597(12) 0.0463(13) 0.0029(10) -0.0008(11) -0.0148(11)
C11 0.0486(14) 0.0433(12) 0.0541(16) 0.0077(11) -0.0051(12) 0.0020(11)
C13 0.0394(13) 0.0493(12) 0.0455(14) 0.0067(11) 0.0043(11) -0.0015(11)
C3 0.0459(14) 0.0409(11) 0.0555(16) -0.0023(11) 0.0019(12) -0.0035(10)
C5 0.0497(14) 0.0461(12) 0.0461(14) 0.0020(11) 0.0083(12) -0.0033(11)
C10 0.0512(14) 0.0502(12) 0.0507(16) 0.0047(12) 0.0062(12) -0.0065(11)
C8 0.0698(19) 0.0536(15) 0.0652(19) 0.0028(13) 0.0291(15) -0.0062(13)
C14 0.0463(14) 0.0763(16) 0.0487(16) -0.0023(14) 0.0059(12) -0.0044(13)
C6 0.0519(17) 0.0615(15) 0.082(2) -0.0212(16) -0.0086(16) 0.0013(13)
C9 0.107(3) 0.0613(17) 0.113(3) -0.0139(17) 0.055(2) 0.0149(17)
C15 0.076(2) 0.110(2) 0.0530(18) -0.0181(17) 0.0140(16) -0.0165(19)
C1 0.129(3) 0.131(3) 0.057(2) 0.024(2) -0.029(2) -0.054(3)
C18 0.0399(15) 0.0977(19) 0.066(2) 0.0015(17) -0.0003(14) 0.0054(15)
C7 0.061(2) 0.139(3) 0.093(3) -0.030(2) 0.0237(18) -0.034(2)
C16 0.078(2) 0.155(3) 0.061(2) -0.017(2) -0.0112(19) -0.030(2)
C17 0.0533(19) 0.156(3) 0.078(3) -0.013(2) -0.0142(18) -0.010(2)
C12 0.097(3) 0.0580(16) 0.102(3) -0.0213(17) 0.022(2) 0.0037(16)

loop_
_atom_type_symbol
_atom_type_description
_atom_type_scat_dispersion_real
_atom_type_scat_dispersion_imag
_atom_type_scat_source
C C 0.0033 0.0016 'International Tables Vol C Tables 4.2.6.8 and 6.1.1.4'
H H 0.0000 0.0000 'International Tables Vol C Tables 4.2.6.8 and 6.1.1.4'
Cl Cl 0.1484 0.1585 'International Tables Vol C Tables 4.2.6.8 and 6.1.1.4'
N N 0.0061 0.0033 'International Tables Vol C Tables 4.2.6.8 and 6.1.1.4'
O O 0.0106 0.0060 'International Tables Vol C Tables 4.2.6.8 and 6.1.1.4'

loop_
_geom_angle_atom_site_label_1
_geom_angle_atom_site_label_2
_geom_angle_atom_site_label_3
_geom_angle
C8 O4 C9 116.6(2)
N2 N1 C13 113.79(18)
N2 N1 C5 110.96(18)
C13 N1 C5 122.77(18)
C3 N2 N1 106.33(19)
C11 O2 C12 115.7(2)
C3 N4 C5 108.6(2)
C3 N4 C1 128.6(2)
C1 N4 C5 121.9(2)
O2 C11 C10 110.0(2)
O1 C11 O2 122.8(2)
O1 C11 C10 127.1(2)
C14 C13 N1 121.1(2)
C14 C13 C18 117.5(2)
C18 C13 N1 121.4(2)
N2 C3 N4 114.3(2)
N2 C3 C6 120.1(2)
N4 C3 C6 125.6(2)
N1 C5 C10 114.25(19)
N1 C5 C8 113.20(19)
N4 C5 N1 99.57(18)
N4 C5 C10 115.02(19)
N4 C5 C8 106.1(2)
C10 C5 C8 108.3(2)
C11 C10 C5 113.9(2)
C11 C10 H10A 108.8
C11 C10 H10B 108.8
C5 C10 H10A 108.8
C5 C10 H10B 108.8
H10A C10 H10B 107.7
O4 C8 C5 112.6(2)
O5 C8 O4 123.4(3)
O5 C8 C5 123.8(2)
C13 C14 H14 119.4
C15 C14 C13 121.3(3)
C15 C14 H14 119.4
O3 C6 C3 120.4(3)
O3 C6 C7 121.9(3)
C3 C6 C7 117.6(3)
O4 C9 H9A 109.5
O4 C9 H9B 109.5
O4 C9 H9C 109.5
H9A C9 H9B 109.5
H9A C9 H9C 109.5
H9B C9 H9C 109.5
C14 C15 H15 119.8
C16 C15 C14 120.4(3)
C16 C15 H15 119.8
N4 C1 H1A 109.5
N4 C1 H1B 109.5
N4 C1 H1C 109.5
H1A C1 H1B 109.5
H1A C1 H1C 109.5
H1B C1 H1C 109.5
C13 C18 Cl1 120.5(2)
C17 C18 Cl1 118.5(2)
C17 C18 C13 120.9(3)
C6 C7 H7A 109.5
C6 C7 H7B 109.5
C6 C7 H7C 109.5
H7A C7 H7B 109.5
H7A C7 H7C 109.5
H7B C7 H7C 109.5
C15 C16 H16 120.4
C17 C16 C15 119.2(3)
C17 C16 H16 120.4
C18 C17 H17 119.7
C16 C17 C18 120.7(3)
C16 C17 H17 119.7
O2 C12 H12A 109.5
O2 C12 H12B 109.5
O2 C12 H12C 109.5
H12A C12 H12B 109.5
H12A C12 H12C 109.5
H12B C12 H12C 109.5

loop_
_geom_bond_atom_site_label_1
_geom_bond_atom_site_label_2
_geom_bond_distance
Cl1 C18 1.726(3)
O4 C8 1.315(3)
O4 C9 1.451(3)
N1 N2 1.404(2)
N1 C13 1.422(3)
N1 C5 1.487(3)
N2 C3 1.285(3)
O2 C11 1.334(3)
O2 C12 1.448(3)
O5 C8 1.190(3)
O1 C11 1.194(3)
O3 C6 1.210(3)
N4 C3 1.379(3)
N4 C5 1.458(3)
N4 C1 1.439(3)
C11 C10 1.491(3)
C13 C14 1.380(3)
C13 C18 1.381(3)
C3 C6 1.478(3)
C5 C10 1.528(3)
C5 C8 1.537(3)
C10 H10A 0.9700
C10 H10B 0.9700
C14 H14 0.9300
C14 C15 1.374(4)
C6 C7 1.485(4)
C9 H9A 0.9600
C9 H9B 0.9600
C9 H9C 0.9600
C15 H15 0.9300
C15 C16 1.367(4)
C1 H1A 0.9600
C1 H1B 0.9600
C1 H1C 0.9600
C18 C17 1.378(4)
C7 H7A 0.9600
C7 H7B 0.9600
C7 H7C 0.9600
C16 H16 0.9300
C16 C17 1.362(5)
C17 H17 0.9300
C12 H12A 0.9600
C12 H12B 0.9600
C12 H12C 0.9600

loop_
_geom_torsion_atom_site_label_1
_geom_torsion_atom_site_label_2
_geom_torsion_atom_site_label_3
_geom_torsion_atom_site_label_4
_geom_torsion
Cl1 C18 C17 C16 -178.8(3)
N1 N2 C3 N4 -1.1(3)
N1 N2 C3 C6 177.51(18)
N1 C13 C14 C15 177.2(2)
N1 C13 C18 Cl1 1.4(3)
N1 C13 C18 C17 -178.0(3)
N1 C5 C10 C11 -53.7(3)
N1 C5 C8 O4 39.5(3)
N1 C5 C8 O5 -145.3(3)
N2 N1 C13 C14 -26.6(3)
N2 N1 C13 C18 151.5(2)
N2 N1 C5 N4 -4.4(2)
N2 N1 C5 C10 118.7(2)
N2 N1 C5 C8 -116.6(2)
N2 C3 C6 O3 173.6(2)
N2 C3 C6 C7 -8.8(3)
O2 C11 C10 C5 151.3(2)
O1 C11 C10 C5 -31.0(4)
N4 C3 C6 O3 -7.9(4)
N4 C3 C6 C7 169.6(2)
N4 C5 C10 C11 60.6(3)
N4 C5 C8 O4 -68.7(3)
N4 C5 C8 O5 106.5(3)
C13 N1 N2 C3 146.97(19)
C13 N1 C5 N4 -143.90(19)
C13 N1 C5 C10 -20.8(3)
C13 N1 C5 C8 103.9(2)
C13 C14 C15 C16 1.2(5)
C13 C18 C17 C16 0.6(5)
C3 N4 C5 N1 3.6(2)
C3 N4 C5 C10 -118.9(2)
C3 N4 C5 C8 121.3(2)
C5 N1 N2 C3 3.6(2)
C5 N1 C13 C14 111.8(3)
C5 N1 C13 C18 -70.0(3)
C5 N4 C3 N2 -1.8(3)
C5 N4 C3 C6 179.6(2)
C10 C5 C8 O4 167.3(2)
C10 C5 C8 O5 -17.5(4)
C8 C5 C10 C11 179.1(2)
C14 C13 C18 Cl1 179.6(2)
C14 C13 C18 C17 0.2(4)
C14 C15 C16 C17 -0.3(5)
C9 O4 C8 O5 4.8(5)
C9 O4 C8 C5 -180.0(3)
C15 C16 C17 C18 -0.5(6)
C1 N4 C3 N2 -171.2(3)
C1 N4 C3 C6 10.3(4)
C1 N4 C5 N1 173.8(2)
C1 N4 C5 C10 51.2(3)
C1 N4 C5 C8 -68.5(3)
C18 C13 C14 C15 -1.0(4)
C12 O2 C11 O1 0.0(4)
C12 O2 C11 C10 177.8(2)
